data_4515920
loop_
_publ_author_name
'Pilia, Luca'
'Shuku, Yoshiaki'
'Dalgleish, Simon'
'Awaga, Kunio'
'Robertson, Neil'

_publ_section_title
;
 Structural and Electronic Effects Due to Fluorine Atoms on
 Dibenzotetraaza-Annulenes Complexes.
;
_journal_issue 8
_journal_name_full 'ACS omega'
_journal_page_first 10074
_journal_page_last 10083
_journal_paper_doi 10.1021/acsomega.8b01442
_journal_volume 3
_journal_year 2018
_chemical_formula_moiety 'C18 H6 Cu F8 N4'
_chemical_formula_sum 'C18 H6 Cu F8 N4'
_chemical_formula_weight 493.81
_space_group_crystal_system monoclinic
_space_group_IT_number 14
_space_group_name_Hall '-P 2yn'
_space_group_name_H-M_alt 'P 1 21/n 1'
_atom_sites_solution_hydrogens geom
_atom_sites_solution_primary direct
_atom_sites_solution_secondary difmap
_cell_angle_alpha 90.0000
_cell_angle_beta 100.787(9)
_cell_angle_gamma 90.0000
_cell_formula_units_Z 2
_cell_length_a 9.457(6)
_cell_length_b 4.715(3)
_cell_length_c 17.574(11)
_cell_measurement_reflns_used 1832
_cell_measurement_temperature 123
_cell_measurement_theta_max 27.46
_cell_measurement_theta_min 3.51
_cell_volume 769.8(8)
_computing_cell_refinement CrystalClear
_computing_data_collection 'CrystalClear (Rigaku/MSC Inc., 2006)'
_computing_data_reduction CrystalClear
_computing_molecular_graphics 'CrystalStructure 4.2.2'
_computing_publication_material 'CrystalStructure 4.2.2 (Rigaku, 2016)'
_computing_structure_refinement 'SHELXL Version 2016/4 (Sheldrick, 2008)'
_computing_structure_solution 'SIR92 (Altomare, et al., 1994)'
_diffrn_ambient_temperature 123
_diffrn_detector_area_resol_mean 7.314
_diffrn_measured_fraction_theta_full 0.995
_diffrn_measured_fraction_theta_max 0.996
_diffrn_measurement_device_type 'Rigaku Saturn70'
_diffrn_measurement_method \w
_diffrn_radiation_type 'Mo K\a'
_diffrn_radiation_wavelength 0.71075
_diffrn_reflns_av_R_equivalents 0.0524
_diffrn_reflns_Laue_measured_fraction_full 0.995
_diffrn_reflns_Laue_measured_fraction_max 0.996
_diffrn_reflns_limit_h_max 12
_diffrn_reflns_limit_h_min -11
_diffrn_reflns_limit_k_max 6
_diffrn_reflns_limit_k_min -6
_diffrn_reflns_limit_l_max 22
_diffrn_reflns_limit_l_min -21
_diffrn_reflns_number 5649
_diffrn_reflns_point_group_measured_fraction_full 0.995
_diffrn_reflns_point_group_measured_fraction_max 0.996
_diffrn_reflns_theta_full 25.242
_diffrn_reflns_theta_max 27.475
_diffrn_reflns_theta_min 3.800
_diffrn_standards_number 0
_exptl_absorpt_coefficient_mu 1.528
_exptl_absorpt_correction_T_max 0.955
_exptl_absorpt_correction_T_min 0.807
_exptl_absorpt_correction_type multi-scan
_exptl_absorpt_process_details 'REQAB (Rigaku, 1998)'
_exptl_crystal_colour orange
_exptl_crystal_density_diffrn 2.130
_exptl_crystal_density_method 'not measured'
_exptl_crystal_description prism
_exptl_crystal_F_000 486.00
_exptl_crystal_size_max 0.130
_exptl_crystal_size_mid 0.030
_exptl_crystal_size_min 0.030
_refine_diff_density_max 0.60
_refine_diff_density_min -0.69
_refine_ls_extinction_method none
_refine_ls_goodness_of_fit_ref 1.237
_refine_ls_hydrogen_treatment constr
_refine_ls_number_parameters 142
_refine_ls_number_reflns 1757
_refine_ls_number_restraints 0
_refine_ls_R_factor_all 0.0627
_refine_ls_R_factor_gt 0.0521
_refine_ls_shift/su_max 0.000
_refine_ls_structure_factor_coef Fsqd
_refine_ls_weighting_details 'w = 1/[\s^2^(Fo^2^)+(0.0693P)^2^+0.7380P] where P=(Fo^2^+2Fc^2^)/3'
_refine_ls_weighting_scheme calc
_refine_ls_wR_factor_gt 0.1376
_refine_ls_wR_factor_ref 0.1446
_reflns_Friedel_coverage 0.000
_reflns_number_gt 1454
_reflns_number_total 1757
_reflns_threshold_expression F^2^>2.0\s(F^2^)
_cod_data_source_file ao8b01442_si_002.cif
_cod_data_source_block CuLF
_cod_original_cell_volume 769.9(8)
_cod_database_code 4515920

loop_
_space_group_symop_id
_space_group_symop_operation_xyz
1 +X,+Y,+Z
2 1/2-X,1/2+Y,1/2-Z
3 -X,-Y,-Z
4 -1/2+X,-1/2-Y,-1/2+Z

loop_
_atom_site_label
_atom_site_type_symbol
_atom_site_fract_x
_atom_site_fract_y
_atom_site_fract_z
_atom_site_U_iso_or_equiv
_atom_site_adp_type
_atom_site_occupancy
_atom_site_site_symmetry_order
_atom_site_calc_flag
_atom_site_refinement_flags_posn
_atom_site_refinement_flags_adp
_atom_site_refinement_flags_occupancy
CU1 Cu 0.500000 0.000000 0.500000 0.0137(2) Uani 1 2 d S . P
F1 F 0.3194(2) 0.6734(5) 0.29409(13) 0.0258(6) Uani 1 1 d . . .
F2 F 0.5185(3) 0.9870(5) 0.24723(14) 0.0254(5) Uani 1 1 d . . .
F3 F 0.8024(3) 0.9278(5) 0.31286(14) 0.0263(5) Uani 1 1 d . . .
F4 F 0.8865(2) 0.5409(5) 0.42020(14) 0.0254(6) Uani 1 1 d . . .
N1 N 0.3284(3) -0.1880(7) 0.51986(17) 0.0160(6) Uani 1 1 d . . .
N2 N 0.4019(3) 0.2459(6) 0.41857(16) 0.0158(6) Uani 1 1 d . . .
C1 C 0.1959(4) -0.1333(9) 0.4806(2) 0.0194(8) Uani 1 1 d . . .
H1 H 0.118391 -0.239963 0.493375 0.023 Uiso 1 1 calc R U .
C2 C 0.1641(4) 0.0689(9) 0.4226(2) 0.0231(8) Uani 1 1 d . . .
H2 H 0.065414 0.088123 0.399475 0.028 Uiso 1 1 calc R U .
C3 C 0.2595(4) 0.2470(8) 0.3941(2) 0.0184(8) Uani 1 1 d . . .
H3 H 0.220645 0.377932 0.354575 0.022 Uiso 1 1 calc R U .
C4 C 0.4947(4) 0.4270(8) 0.3877(2) 0.0163(7) Uani 1 1 d . . .
C5 C 0.4579(4) 0.6297(8) 0.3293(2) 0.0189(8) Uani 1 1 d . . .
C6 C 0.5587(4) 0.7947(8) 0.3034(2) 0.0188(8) Uani 1 1 d . . .
C7 C 0.7019(4) 0.7625(8) 0.3364(2) 0.0204(8) Uani 1 1 d . . .
C8 C 0.7425(4) 0.5630(8) 0.3931(2) 0.0180(7) Uani 1 1 d . . .
C9 C 0.6432(4) 0.3951(8) 0.4211(2) 0.0161(7) Uani 1 1 d . . .

loop_
_atom_site_aniso_label
_atom_site_aniso_U_11
_atom_site_aniso_U_22
_atom_site_aniso_U_33
_atom_site_aniso_U_23
_atom_site_aniso_U_13
_atom_site_aniso_U_12
CU1 0.0122(3) 0.0138(3) 0.0146(3) -0.0005(2) 0.0009(2) 0.0008(2)
F1 0.0220(12) 0.0242(13) 0.0281(13) 0.0071(10) -0.0030(9) -0.0001(10)
F2 0.0321(13) 0.0218(13) 0.0205(11) 0.0080(9) 0.0002(10) -0.0016(10)
F3 0.0256(12) 0.0253(13) 0.0295(12) 0.0052(10) 0.0093(10) -0.0066(10)
F4 0.0140(11) 0.0313(14) 0.0310(13) 0.0069(10) 0.0041(9) -0.0031(9)
N1 0.0139(14) 0.0166(15) 0.0171(14) -0.0030(12) 0.0022(11) 0.0019(12)
N2 0.0179(15) 0.0128(15) 0.0158(15) -0.0009(12) 0.0010(11) 0.0025(12)
C1 0.0151(17) 0.0204(19) 0.0225(18) -0.0001(15) 0.0027(13) -0.0006(14)
C2 0.0135(17) 0.032(2) 0.0220(19) 0.0004(17) -0.0020(14) 0.0011(16)
C3 0.0170(17) 0.0201(19) 0.0170(17) -0.0001(14) 0.0004(13) 0.0027(14)
C4 0.0180(17) 0.0159(18) 0.0141(16) -0.0019(14) 0.0011(13) 0.0011(14)
C5 0.0211(18) 0.0181(19) 0.0158(17) -0.0018(14) -0.0006(13) 0.0021(15)
C6 0.0262(19) 0.0144(17) 0.0151(17) 0.0013(14) 0.0021(14) 0.0027(15)
C7 0.0231(19) 0.0186(19) 0.0219(19) -0.0040(15) 0.0103(15) -0.0040(15)
C8 0.0137(16) 0.0173(18) 0.0224(18) -0.0063(15) 0.0019(13) 0.0005(14)
C9 0.0178(17) 0.0147(17) 0.0153(16) -0.0015(14) 0.0020(13) 0.0024(14)

loop_
_atom_type_symbol
_atom_type_description
_atom_type_scat_dispersion_real
_atom_type_scat_dispersion_imag
_atom_type_scat_source
C C 0.0033 0.0016
;
International Tables for Crystallography
(Vol. C, Tables 4.2.6.8 and 6.1.1.4)
;
H H 0.0000 0.0000
;
International Tables for Crystallography
(Vol. C, Table 6.1.1.4)
;
N N 0.0061 0.0033
;
International Tables for Crystallography
(Vol. C, Tables 4.2.6.8 and 6.1.1.4)
;
Cu Cu 0.3201 1.2651
;
International Tables for Crystallography
(Vol. C, Tables 4.2.6.8 and 6.1.1.4)
;
F F 0.0171 0.0103
;
International Tables for Crystallography
(Vol. C, Tables 4.2.6.8 and 6.1.1.4)
;

loop_
_geom_angle_atom_site_label_1
_geom_angle_atom_site_label_2
_geom_angle_atom_site_label_3
_geom_angle
_geom_angle_site_symmetry_1
_geom_angle_site_symmetry_3
N1 CU1 N1 180.0 . 3_656
N1 CU1 N2 83.94(13) . 3_656
N1 CU1 N2 96.06(13) 3_656 3_656
N1 CU1 N2 96.06(13) . .
N1 CU1 N2 83.94(13) 3_656 .
N2 CU1 N2 180.0 3_656 .
C1 N1 C9 122.8(3) . 3_656
C1 N1 CU1 123.7(3) . .
C9 N1 CU1 113.5(2) 3_656 .
C3 N2 C4 122.6(3) . .
C3 N2 CU1 123.7(3) . .
C4 N2 CU1 113.7(2) . .
N1 C1 C2 124.4(4) . .
N1 C1 H1 117.8 . .
C2 C1 H1 117.8 . .
C1 C2 C3 127.8(4) . .
C1 C2 H2 116.1 . .
C3 C2 H2 116.1 . .
N2 C3 C2 124.3(3) . .
N2 C3 H3 117.8 . .
C2 C3 H3 117.8 . .
C5 C4 N2 127.7(3) . .
C5 C4 C9 117.7(3) . .
N2 C4 C9 114.6(3) . .
F1 C5 C6 115.8(3) . .
F1 C5 C4 121.7(3) . .
C6 C5 C4 122.6(3) . .
F2 C6 C5 120.6(3) . .
F2 C6 C7 120.3(3) . .
C5 C6 C7 119.1(3) . .
F3 C7 C8 120.0(3) . .
F3 C7 C6 119.9(3) . .
C8 C7 C6 120.0(3) . .
F4 C8 C7 115.7(3) . .
F4 C8 C9 122.1(3) . .
C7 C8 C9 122.2(3) . .
C8 C9 N1 127.4(3) . 3_656
C8 C9 C4 118.3(3) . .
N1 C9 C4 114.3(3) 3_656 .

loop_
_geom_bond_atom_site_label_1
_geom_bond_atom_site_label_2
_geom_bond_distance
_geom_bond_site_symmetry_2
CU1 N1 1.937(3) .
CU1 N1 1.937(3) 3_656
CU1 N2 1.938(3) 3_656
CU1 N2 1.938(3) .
F1 C5 1.356(4) .
F2 C6 1.342(4) .
F3 C7 1.353(4) .
F4 C8 1.361(4) .
N1 C1 1.338(5) .
N1 C9 1.413(5) 3_656
N2 C3 1.335(5) .
N2 C4 1.404(5) .
C1 C2 1.388(6) .
C1 H1 0.9500 .
C2 C3 1.392(5) .
C2 H2 0.9500 .
C3 H3 0.9500 .
C4 C5 1.399(5) .
C4 C9 1.425(5) .
C5 C6 1.372(5) .
C6 C7 1.379(5) .
C7 C8 1.371(6) .
C8 C9 1.387(5) .
C9 N1 1.413(5) 3_656

loop_
_geom_torsion_atom_site_label_1
_geom_torsion_atom_site_label_2
_geom_torsion_atom_site_label_3
_geom_torsion_atom_site_label_4
_geom_torsion
_geom_torsion_site_symmetry_1
_geom_torsion_site_symmetry_4
C9 N1 C1 C2 179.8(4) 3_656 .
CU1 N1 C1 C2 -1.8(5) . .
N1 C1 C2 C3 0.5(7) . .
C4 N2 C3 C2 179.3(4) . .
CU1 N2 C3 C2 -1.4(5) . .
C1 C2 C3 N2 1.3(7) . .
C3 N2 C4 C5 0.0(6) . .
CU1 N2 C4 C5 -179.5(3) . .
C3 N2 C4 C9 -179.9(3) . .
CU1 N2 C4 C9 0.6(4) . .
N2 C4 C5 F1 -0.2(6) . .
C9 C4 C5 F1 179.7(3) . .
N2 C4 C5 C6 -179.6(3) . .
C9 C4 C5 C6 0.3(6) . .
F1 C5 C6 F2 0.6(5) . .
C4 C5 C6 F2 -179.9(3) . .
F1 C5 C6 C7 180.0(3) . .
C4 C5 C6 C7 -0.5(6) . .
F2 C6 C7 F3 0.8(5) . .
C5 C6 C7 F3 -178.5(3) . .
F2 C6 C7 C8 -179.1(3) . .
C5 C6 C7 C8 1.5(6) . .
F3 C7 C8 F4 -2.1(5) . .
C6 C7 C8 F4 177.9(3) . .
F3 C7 C8 C9 177.7(3) . .
C6 C7 C8 C9 -2.3(6) . .
F4 C8 C9 N1 1.2(6) . 3_656
C7 C8 C9 N1 -178.6(3) . 3_656
F4 C8 C9 C4 -178.2(3) . .
C7 C8 C9 C4 2.0(5) . .
C5 C4 C9 C8 -0.9(5) . .
N2 C4 C9 C8 179.0(3) . .
C5 C4 C9 N1 179.5(3) . 3_656
N2 C4 C9 N1 -0.5(5) . 3_656
